data_7057898
loop_
_publ_author_name
'Smirnov, Andrey S.'
'Martins, Lu\'isa M. D. R. S.'
'Nikolaev, Dmitriy N.'
'Manzhos, Roman A.'
'Gurzhiy, Vlad V.'
'Krivenko, Alexander G.'
'Nikolaenko, Kirill O.'
'Belyakov, Alexander V.'
'Garabadzhiu, Alexander V.'
'Davidovich, Pavel B.'

_publ_section_title
;
 Structure and catalytic properties of novel copper isatin Schiff base
 complexes
;
_journal_issue 1
_journal_name_full 'New Journal of Chemistry'
_journal_page_first 188
_journal_paper_doi 10.1039/C8NJ02718H
_journal_volume 43
_journal_year 2019
_chemical_formula_moiety 'C20 H14 N2 O'
_chemical_formula_sum 'C20 H14 N2 O'
_chemical_formula_weight 298.33
_space_group_crystal_system triclinic
_space_group_IT_number 2
_space_group_name_Hall '-P 1'
_space_group_name_H-M_alt 'P -1'
_symmetry_space_group_name_Hall '-P 1'
_symmetry_space_group_name_H-M 'P -1'
_atom_sites_solution_hydrogens geom
_atom_sites_solution_primary dual
_audit_creation_date 2016-11-24
_audit_creation_method
;
Olex2 1.2
(compiled 2016.11.07 svn.r3352 for OlexSys, GUI svn.r5261)
;
_audit_update_record
;
2017-03-19 deposited with the CCDC.
2018-10-29 downloaded from the CCDC.
;
_cell_angle_alpha 73.451(5)
_cell_angle_beta 78.454(6)
_cell_angle_gamma 86.790(4)
_cell_formula_units_Z 4
_cell_length_a 9.9809(7)
_cell_length_b 10.7407(4)
_cell_length_c 14.9870(10)
_cell_measurement_reflns_used 4107
_cell_measurement_temperature 100(2)
_cell_measurement_theta_max 75.5690
_cell_measurement_theta_min 3.1120
_cell_volume 1508.92(16)
_computing_cell_refinement
;
CrysAlisPro, Agilent Technologies,
Version 1.171.37.35 (release 13-08-2014 CrysAlis171 .NET)
(compiled Aug 13 2014,18:06:01)
;
_computing_data_collection
;
CrysAlisPro, Agilent Technologies,
Version 1.171.37.35 (release 13-08-2014 CrysAlis171 .NET)
(compiled Aug 13 2014,18:06:01)
;
_computing_data_reduction
;
CrysAlisPro, Agilent Technologies,
Version 1.171.37.35 (release 13-08-2014 CrysAlis171 .NET)
(compiled Aug 13 2014,18:06:01)
;
_computing_molecular_graphics 'Olex2 (Dolomanov et al., 2009)'
_computing_publication_material 'Olex2 (Dolomanov et al., 2009)'
_computing_structure_refinement 'ShelXL (Sheldrick, 2015)'
_computing_structure_solution 'ShelXS (Sheldrick, 2015)'
_diffrn_ambient_temperature 100(2)
_diffrn_detector 'CCD plate'
_diffrn_detector_area_resol_mean 10.3829
_diffrn_detector_type Atlas
_diffrn_measured_fraction_theta_full 0.999
_diffrn_measured_fraction_theta_max 0.990
_diffrn_measurement_details
;
#__ type_ start__ end____ width___ exp.time_
  1 omega  -37.00   12.00   1.0000    1.0000
omega____ theta____ kappa____ phi______ frames
    -      -40.3787   38.0000  120.0000 49

#__ type_ start__ end____ width___ exp.time_
  2 omega  -65.00   29.00   1.0000    1.0000
omega____ theta____ kappa____ phi______ frames
    -      -40.3787   57.0000    0.0000 94

#__ type_ start__ end____ width___ exp.time_
  3 omega   69.00  130.00   1.0000    1.0000
omega____ theta____ kappa____ phi______ frames
    -       40.3787  178.0000  150.0000 61

#__ type_ start__ end____ width___ exp.time_
  4 omega  102.00  169.00   1.0000    2.5000
omega____ theta____ kappa____ phi______ frames
    -      113.0000  112.0000  -30.0000 67

#__ type_ start__ end____ width___ exp.time_
  5 omega  109.00  177.00   1.0000    2.5000
omega____ theta____ kappa____ phi______ frames
    -      113.0000   30.0000  -60.0000 68

#__ type_ start__ end____ width___ exp.time_
  6 omega  104.00  174.00   1.0000    2.5000
omega____ theta____ kappa____ phi______ frames
    -      113.0000   30.0000   60.0000 70

#__ type_ start__ end____ width___ exp.time_
  7 omega  111.00  138.00   1.0000    2.5000
omega____ theta____ kappa____ phi______ frames
    -      113.0000  -77.0000  -60.0000 27

#__ type_ start__ end____ width___ exp.time_
  8 omega   89.00  114.00   1.0000    2.5000
omega____ theta____ kappa____ phi______ frames
    -      113.0000 -112.0000  -60.0000 25

#__ type_ start__ end____ width___ exp.time_
  9 omega   60.00  133.00   1.0000    2.5000
omega____ theta____ kappa____ phi______ frames
    -      113.0000  -77.0000 -150.0000 73

#__ type_ start__ end____ width___ exp.time_
 10 omega   61.00  114.00   1.0000    2.5000
omega____ theta____ kappa____ phi______ frames
    -      113.0000 -112.0000 -180.0000 53

#__ type_ start__ end____ width___ exp.time_
 11 omega   36.00   88.00   1.0000    2.5000
omega____ theta____ kappa____ phi______ frames
    -      113.0000  -30.0000  -60.0000 52

#__ type_ start__ end____ width___ exp.time_
 12 omega   50.00  109.00   1.0000    2.5000
omega____ theta____ kappa____ phi______ frames
    -      113.0000  -95.0000    0.0000 59

#__ type_ start__ end____ width___ exp.time_
 13 omega   73.00  100.00   1.0000    2.5000
omega____ theta____ kappa____ phi______ frames
    -      113.0000 -112.0000  120.0000 27

#__ type_ start__ end____ width___ exp.time_
 14 omega   48.00   89.00   1.0000    2.5000
omega____ theta____ kappa____ phi______ frames
    -      113.0000  -30.0000   90.0000 41

#__ type_ start__ end____ width___ exp.time_
 15 omega   52.00   91.00   1.0000    2.5000
omega____ theta____ kappa____ phi______ frames
    -      113.0000  -30.0000  150.0000 39

#__ type_ start__ end____ width___ exp.time_
 16 omega   43.00   68.00   1.0000    2.5000
omega____ theta____ kappa____ phi______ frames
    -      113.0000  -30.0000  120.0000 25

#__ type_ start__ end____ width___ exp.time_
 17 omega   42.00   85.00   1.0000    2.5000
omega____ theta____ kappa____ phi______ frames
    -      113.0000  -45.0000   60.0000 43

#__ type_ start__ end____ width___ exp.time_
 18 omega   38.00   78.00   1.0000    2.5000
omega____ theta____ kappa____ phi______ frames
    -      113.0000  -45.0000   30.0000 40

#__ type_ start__ end____ width___ exp.time_
 19 omega   34.00   60.00   1.0000    2.5000
omega____ theta____ kappa____ phi______ frames
    -      113.0000  -77.0000  -60.0000 26

#__ type_ start__ end____ width___ exp.time_
 20 omega   39.00   67.00   1.0000    2.5000
omega____ theta____ kappa____ phi______ frames
    -      113.0000 -112.0000  -60.0000 28

#__ type_ start__ end____ width___ exp.time_
 21 omega   40.00   70.00   1.0000    2.5000
omega____ theta____ kappa____ phi______ frames
    -      113.0000  -30.0000  -90.0000 30

#__ type_ start__ end____ width___ exp.time_
 22 omega -117.00  -15.00   1.0000    1.0000
omega____ theta____ kappa____ phi______ frames
    -      -40.3787  -77.0000 -120.0000 102

#__ type_ start__ end____ width___ exp.time_
 23 omega -116.00  -12.00   1.0000    1.0000
omega____ theta____ kappa____ phi______ frames
    -      -40.3787  -77.0000  150.0000 104
;
_diffrn_measurement_device 'four-circle diffractometer'
_diffrn_measurement_device_type 'SuperNova, Dual, Cu at zero, Atlas'
_diffrn_measurement_method '\w scans'
_diffrn_orient_matrix_UB_11 0.1178415000
_diffrn_orient_matrix_UB_12 0.0029032000
_diffrn_orient_matrix_UB_13 0.0518946000
_diffrn_orient_matrix_UB_21 -0.1024938000
_diffrn_orient_matrix_UB_22 -0.0265899000
_diffrn_orient_matrix_UB_23 0.0950044000
_diffrn_orient_matrix_UB_31 0.0206633000
_diffrn_orient_matrix_UB_32 -0.1472202000
_diffrn_orient_matrix_UB_33 0.0149311000
_diffrn_radiation_monochromator mirror
_diffrn_radiation_probe x-ray
_diffrn_radiation_type CuK\a
_diffrn_radiation_wavelength 1.54184
_diffrn_reflns_av_R_equivalents 0.0220
_diffrn_reflns_av_unetI/netI 0.0330
_diffrn_reflns_Laue_measured_fraction_full 0.999
_diffrn_reflns_Laue_measured_fraction_max 0.990
_diffrn_reflns_limit_h_max 12
_diffrn_reflns_limit_h_min -12
_diffrn_reflns_limit_k_max 9
_diffrn_reflns_limit_k_min -13
_diffrn_reflns_limit_l_max 17
_diffrn_reflns_limit_l_min -18
_diffrn_reflns_number 10430
_diffrn_reflns_point_group_measured_fraction_full 0.999
_diffrn_reflns_point_group_measured_fraction_max 0.990
_diffrn_reflns_theta_full 67.684
_diffrn_reflns_theta_max 72.473
_diffrn_reflns_theta_min 3.135
_diffrn_source 'sealed X-ray tube'
_diffrn_source_type 'SuperNova (Cu) X-ray Source'
_exptl_absorpt_coefficient_mu 0.651
_exptl_absorpt_correction_T_max 1.00000
_exptl_absorpt_correction_T_min 0.86225
_exptl_absorpt_correction_type multi-scan
_exptl_absorpt_process_details
;
CrysAlisPro, Agilent Technologies,
Version 1.171.37.35 (release 13-08-2014 CrysAlis171 .NET)
(compiled Aug 13 2014,18:06:01)
Empirical absorption correction using spherical harmonics,
 implemented in SCALE3 ABSPACK scaling algorithm.
;
_exptl_crystal_colour 'translucent colorless'
_exptl_crystal_density_diffrn 1.313
_exptl_crystal_description prism
_exptl_crystal_F_000 624
_exptl_crystal_size_max 0.22
_exptl_crystal_size_mid 0.15
_exptl_crystal_size_min 0.09
_refine_diff_density_max 0.332
_refine_diff_density_min -0.168
_refine_diff_density_rms 0.040
_refine_ls_extinction_method none
_refine_ls_goodness_of_fit_ref 1.023
_refine_ls_hydrogen_treatment constr
_refine_ls_matrix_type full
_refine_ls_number_parameters 415
_refine_ls_number_reflns 5945
_refine_ls_number_restraints 0
_refine_ls_restrained_S_all 1.023
_refine_ls_R_factor_all 0.0559
_refine_ls_R_factor_gt 0.0435
_refine_ls_shift/su_max 0.000
_refine_ls_shift/su_mean 0.000
_refine_ls_structure_factor_coef Fsqd
_refine_ls_weighting_details 'w=1/[\s^2^(Fo^2^)+(0.0572P)^2^+0.4076P] where P=(Fo^2^+2Fc^2^)/3'
_refine_ls_weighting_scheme calc
_refine_ls_wR_factor_gt 0.1102
_refine_ls_wR_factor_ref 0.1209
_reflns_Friedel_coverage 0.000
_reflns_number_gt 4799
_reflns_number_total 5945
_reflns_threshold_expression 'I > 2\s(I)'
_cod_data_source_file c8nj02718h2.cif
_cod_data_source_block as_56
_cod_depositor_comments 'Adding full bibliography for 7057891--7057914.cif.'
_cod_database_code 7057898
_shelxl_version_number 2013-4
_shelx_space_group_comment
;
The symmetry employed for this shelxl refinement is uniquely defined
by the following loop, which should always be used as a source of
symmetry information in preference to the above space-group names.
They are only intended as comments.
;
_reflns_odcompleteness_completeness 99.81
_reflns_odcompleteness_iscentric 1
_reflns_odcompleteness_theta 69.95
_olex2_refinement_description
;
1. Fixed Uiso
 At 1.2 times of:
  All C(H) groups
2.a Aromatic/amide H refined with riding coordinates:
 C6(H6), C7(H7), C8(H8), C9(H9), C11(H11), C12(H12), C13(H13), C14(H14),
 C15(H15), C19(H19), C20(H20), C21(H21), C22(H22), C23(H23), C6A(H6A), C7A(H7A),
  C8A(H8A), C9A(H9A), C11A(H11A), C12A(H12A), C13A(H13A), C14A(H14A),
 C15A(H15A), C19A(H19A), C20A(H20A), C21A(H21A), C22A(H22A), C23A(H23A)
;

loop_
_space_group_symop_operation_xyz
'x, y, z'
'-x, -y, -z'

loop_
_atom_site_label
_atom_site_type_symbol
_atom_site_fract_x
_atom_site_fract_y
_atom_site_fract_z
_atom_site_U_iso_or_equiv
_atom_site_adp_type
_atom_site_occupancy
_atom_site_site_symmetry_order
_atom_site_calc_flag
_atom_site_refinement_flags_posn
N1 N 0.74886(15) 0.39972(14) 0.41669(10) 0.0359(3) Uani 1 1 d .
C2 C 0.62528(17) 0.33749(16) 0.45043(11) 0.0336(3) Uani 1 1 d .
C3 C 0.65222(17) 0.20799(16) 0.52091(12) 0.0331(3) Uani 1 1 d .
C4 C 0.80082(16) 0.20601(16) 0.52060(11) 0.0315(3) Uani 1 1 d .
C5 C 0.85321(17) 0.32389(16) 0.45748(12) 0.0325(3) Uani 1 1 d .
C6 C 0.98956(18) 0.35665(17) 0.44095(12) 0.0368(4) Uani 1 1 d .
H6 H 1.0228 0.4357 0.3996 0.044 Uiso 1 1 calc R
C7 C 1.07537(18) 0.26648(18) 0.48881(14) 0.0407(4) Uani 1 1 d .
H7 H 1.1678 0.2858 0.4790 0.049 Uiso 1 1 calc R
C8 C 1.02580(19) 0.14816(18) 0.55087(14) 0.0412(4) Uani 1 1 d .
H8 H 1.0853 0.0895 0.5818 0.049 Uiso 1 1 calc R
C9 C 0.88829(18) 0.11702(17) 0.56701(12) 0.0371(4) Uani 1 1 d .
H9 H 0.8552 0.0378 0.6082 0.044 Uiso 1 1 calc R
C10 C 0.77101(17) 0.52475(16) 0.34789(12) 0.0338(3) Uani 1 1 d .
C11 C 0.71228(17) 0.63436(17) 0.37078(12) 0.0362(4) Uani 1 1 d .
H11 H 0.6557 0.6275 0.4294 0.043 Uiso 1 1 calc R
C12 C 0.73947(18) 0.75505(17) 0.30438(14) 0.0398(4) Uani 1 1 d .
H12 H 0.7012 0.8297 0.3187 0.048 Uiso 1 1 calc R
C13 C 0.82318(17) 0.76421(17) 0.21733(13) 0.0398(4) Uani 1 1 d .
H13 H 0.8423 0.8451 0.1737 0.048 Uiso 1 1 calc R
C14 C 0.87833(18) 0.65402(19) 0.19499(13) 0.0421(4) Uani 1 1 d .
H14 H 0.9336 0.6608 0.1360 0.051 Uiso 1 1 calc R
C15 C 0.85192(19) 0.53314(18) 0.25995(13) 0.0393(4) Uani 1 1 d .
H15 H 0.8882 0.4585 0.2446 0.047 Uiso 1 1 calc R
O16 O 0.51658(12) 0.37730(12) 0.42866(9) 0.0388(3) Uani 1 1 d .
N17 N 0.55401(15) 0.13076(14) 0.56470(10) 0.0350(3) Uani 1 1 d .
C18 C 0.57918(16) 0.01478(16) 0.63496(12) 0.0328(3) Uani 1 1 d .
C19 C 0.59675(18) -0.10400(18) 0.61446(13) 0.0398(4) Uani 1 1 d .
H19 H 0.5967 -0.1089 0.5535 0.048 Uiso 1 1 calc R
C20 C 0.61438(18) -0.21549(17) 0.68582(14) 0.0408(4) Uani 1 1 d .
H20 H 0.6274 -0.2951 0.6724 0.049 Uiso 1 1 calc R
C21 C 0.61262(17) -0.20854(17) 0.77677(13) 0.0387(4) Uani 1 1 d .
H21 H 0.6252 -0.2833 0.8242 0.046 Uiso 1 1 calc R
C22 C 0.59219(17) -0.09056(17) 0.79701(13) 0.0368(4) Uani 1 1 d .
H22 H 0.5896 -0.0864 0.8585 0.044 Uiso 1 1 calc R
C23 C 0.57550(17) 0.02175(17) 0.72660(12) 0.0339(3) Uani 1 1 d .
H23 H 0.5620 0.1011 0.7405 0.041 Uiso 1 1 calc R
N1A N 0.57044(14) 0.73120(13) 0.08816(10) 0.0314(3) Uani 1 1 d .
C2A C 0.64464(16) 0.84490(15) 0.05135(11) 0.0304(3) Uani 1 1 d .
C3A C 0.77330(16) 0.81438(16) -0.01376(11) 0.0312(3) Uani 1 1 d .
C4A C 0.76242(17) 0.67590(16) -0.00887(12) 0.0343(4) Uani 1 1 d .
C5A C 0.64026(16) 0.63059(16) 0.05466(12) 0.0323(3) Uani 1 1 d .
C6A C 0.59882(18) 0.50283(17) 0.07779(14) 0.0393(4) Uani 1 1 d .
H6A H 0.5178 0.4738 0.1203 0.047 Uiso 1 1 calc R
C7A C 0.6820(2) 0.41910(18) 0.03554(16) 0.0472(5) Uani 1 1 d .
H7A H 0.6557 0.3329 0.0494 0.057 Uiso 1 1 calc R
C8A C 0.8035(2) 0.46164(19) -0.02693(17) 0.0508(5) Uani 1 1 d .
H8A H 0.8576 0.4037 -0.0542 0.061 Uiso 1 1 calc R
C9A C 0.84535(18) 0.58985(18) -0.04920(14) 0.0423(4) Uani 1 1 d .
H9A H 0.9276 0.6178 -0.0905 0.051 Uiso 1 1 calc R
C10A C 0.44285(16) 0.71661(15) 0.15389(12) 0.0299(3) Uani 1 1 d .
C11A C 0.33232(16) 0.79436(15) 0.12885(12) 0.0303(3) Uani 1 1 d .
H11A H 0.3409 0.8556 0.0699 0.036 Uiso 1 1 calc R
C12A C 0.20953(17) 0.77910(16) 0.19307(13) 0.0339(3) Uani 1 1 d .
H12A H 0.1353 0.8310 0.1773 0.041 Uiso 1 1 calc R
C13A C 0.19601(18) 0.68683(16) 0.28101(13) 0.0364(4) Uani 1 1 d .
H13A H 0.1128 0.6764 0.3234 0.044 Uiso 1 1 calc R
C14A C 0.30722(18) 0.61049(16) 0.30518(12) 0.0362(4) Uani 1 1 d .
H14A H 0.2983 0.5489 0.3640 0.043 Uiso 1 1 calc R
C15A C 0.43167(17) 0.62542(15) 0.24223(12) 0.0334(3) Uani 1 1 d .
H15A H 0.5066 0.5752 0.2588 0.040 Uiso 1 1 calc R
O16A O 0.61357(12) 0.94845(11) 0.06707(8) 0.0335(3) Uani 1 1 d .
N17A N 0.86179(14) 0.90304(13) -0.05446(10) 0.0331(3) Uani 1 1 d .
C18A C 0.97900(17) 0.88224(16) -0.12118(13) 0.0354(4) Uani 1 1 d .
C19A C 1.10842(18) 0.89547(17) -0.10335(15) 0.0424(4) Uani 1 1 d .
H19A H 1.1178 0.9118 -0.0472 0.051 Uiso 1 1 calc R
C20A C 1.22242(19) 0.88404(19) -0.16975(17) 0.0493(5) Uani 1 1 d .
H20A H 1.3089 0.8930 -0.1580 0.059 Uiso 1 1 calc R
C21A C 1.21037(19) 0.85924(18) -0.25444(16) 0.0494(5) Uani 1 1 d .
H21A H 1.2879 0.8501 -0.2983 0.059 Uiso 1 1 calc R
C22A C 1.08192(19) 0.84846(17) -0.27197(14) 0.0438(4) Uani 1 1 d .
H22A H 1.0727 0.8332 -0.3285 0.053 Uiso 1 1 calc R
C23A C 0.96588(18) 0.86015(18) -0.20596(14) 0.0403(4) Uani 1 1 d .
H23A H 0.8795 0.8532 -0.2185 0.048 Uiso 1 1 calc R

loop_
_atom_site_aniso_label
_atom_site_aniso_U_11
_atom_site_aniso_U_22
_atom_site_aniso_U_33
_atom_site_aniso_U_23
_atom_site_aniso_U_13
_atom_site_aniso_U_12
N1 0.0341(7) 0.0381(7) 0.0336(7) -0.0044(6) -0.0100(6) -0.0016(6)
C2 0.0359(8) 0.0375(9) 0.0283(8) -0.0099(7) -0.0073(6) -0.0005(7)
C3 0.0366(9) 0.0362(8) 0.0292(8) -0.0115(7) -0.0084(6) -0.0031(7)
C4 0.0320(8) 0.0345(8) 0.0291(8) -0.0101(6) -0.0056(6) -0.0030(6)
C5 0.0352(8) 0.0339(8) 0.0304(8) -0.0102(6) -0.0097(7) 0.0023(6)
C6 0.0389(9) 0.0332(8) 0.0361(9) -0.0058(7) -0.0063(7) -0.0057(7)
C7 0.0298(8) 0.0458(10) 0.0463(10) -0.0117(8) -0.0080(7) -0.0033(7)
C8 0.0376(9) 0.0396(9) 0.0466(10) -0.0085(8) -0.0150(8) 0.0049(7)
C9 0.0408(9) 0.0333(8) 0.0356(9) -0.0061(7) -0.0087(7) -0.0020(7)
C10 0.0342(8) 0.0357(8) 0.0307(8) -0.0052(7) -0.0100(7) -0.0022(6)
C11 0.0335(8) 0.0433(9) 0.0344(8) -0.0135(7) -0.0082(7) -0.0010(7)
C12 0.0368(9) 0.0358(9) 0.0502(10) -0.0110(8) -0.0183(8) 0.0036(7)
C13 0.0331(8) 0.0365(9) 0.0446(10) 0.0030(7) -0.0157(7) -0.0040(7)
C14 0.0347(9) 0.0537(11) 0.0314(9) -0.0016(8) -0.0074(7) 0.0031(8)
C15 0.0413(9) 0.0406(9) 0.0345(9) -0.0080(7) -0.0090(7) 0.0052(7)
O16 0.0343(6) 0.0455(7) 0.0356(6) -0.0067(5) -0.0113(5) -0.0008(5)
N17 0.0358(7) 0.0392(7) 0.0305(7) -0.0081(6) -0.0084(6) -0.0045(6)
C18 0.0293(8) 0.0362(8) 0.0330(8) -0.0079(7) -0.0071(6) -0.0056(6)
C19 0.0400(9) 0.0443(10) 0.0405(9) -0.0177(8) -0.0111(8) -0.0024(7)
C20 0.0365(9) 0.0335(8) 0.0557(11) -0.0143(8) -0.0126(8) -0.0042(7)
C21 0.0308(8) 0.0370(9) 0.0439(10) -0.0019(7) -0.0087(7) -0.0066(7)
C22 0.0307(8) 0.0440(9) 0.0331(8) -0.0062(7) -0.0057(7) -0.0031(7)
C23 0.0337(8) 0.0362(8) 0.0338(8) -0.0111(7) -0.0082(7) -0.0026(6)
N1A 0.0290(7) 0.0289(6) 0.0351(7) -0.0067(5) -0.0062(5) -0.0020(5)
C2A 0.0307(8) 0.0308(8) 0.0293(8) -0.0038(6) -0.0107(6) -0.0019(6)
C3A 0.0276(8) 0.0348(8) 0.0312(8) -0.0062(6) -0.0107(6) 0.0011(6)
C4A 0.0311(8) 0.0326(8) 0.0388(9) -0.0059(7) -0.0116(7) -0.0002(6)
C5A 0.0300(8) 0.0303(8) 0.0375(9) -0.0083(7) -0.0109(7) 0.0017(6)
C6A 0.0335(8) 0.0331(9) 0.0492(10) -0.0091(8) -0.0061(7) -0.0017(7)
C7A 0.0434(10) 0.0296(8) 0.0674(13) -0.0140(8) -0.0071(9) 0.0003(7)
C8A 0.0434(10) 0.0409(10) 0.0679(14) -0.0208(10) -0.0040(10) 0.0078(8)
C9A 0.0314(8) 0.0428(10) 0.0492(10) -0.0103(8) -0.0041(8) 0.0018(7)
C10A 0.0286(7) 0.0293(7) 0.0330(8) -0.0089(6) -0.0072(6) -0.0043(6)
C11A 0.0321(8) 0.0271(7) 0.0322(8) -0.0052(6) -0.0101(6) -0.0047(6)
C12A 0.0306(8) 0.0297(8) 0.0427(9) -0.0104(7) -0.0093(7) -0.0014(6)
C13A 0.0341(8) 0.0346(8) 0.0391(9) -0.0121(7) 0.0007(7) -0.0080(7)
C14A 0.0448(9) 0.0297(8) 0.0320(8) -0.0045(6) -0.0070(7) -0.0064(7)
C15A 0.0352(8) 0.0304(8) 0.0346(8) -0.0060(6) -0.0109(7) -0.0014(6)
O16A 0.0355(6) 0.0296(6) 0.0343(6) -0.0071(5) -0.0061(5) -0.0021(4)
N17A 0.0291(7) 0.0344(7) 0.0349(7) -0.0059(6) -0.0086(6) -0.0030(5)
C18A 0.0308(8) 0.0307(8) 0.0411(9) -0.0045(7) -0.0062(7) -0.0019(6)
C19A 0.0350(9) 0.0358(9) 0.0532(11) -0.0052(8) -0.0107(8) -0.0025(7)
C20A 0.0288(9) 0.0410(10) 0.0720(14) -0.0069(9) -0.0078(9) -0.0043(7)
C21A 0.0342(9) 0.0358(9) 0.0663(13) -0.0073(9) 0.0079(9) -0.0007(7)
C22A 0.0441(10) 0.0361(9) 0.0451(10) -0.0096(8) 0.0037(8) -0.0042(7)
C23A 0.0320(8) 0.0426(9) 0.0446(10) -0.0102(8) -0.0047(7) -0.0049(7)

loop_
_atom_type_symbol
_atom_type_description
_atom_type_scat_dispersion_real
_atom_type_scat_dispersion_imag
_atom_type_scat_source
C C 0.0181 0.0091 'International Tables Vol C Tables 4.2.6.8 and 6.1.1.4'
H H 0.0000 0.0000 'International Tables Vol C Tables 4.2.6.8 and 6.1.1.4'
N N 0.0311 0.0180 'International Tables Vol C Tables 4.2.6.8 and 6.1.1.4'
O O 0.0492 0.0322 'International Tables Vol C Tables 4.2.6.8 and 6.1.1.4'

loop_
_geom_angle_atom_site_label_1
_geom_angle_atom_site_label_2
_geom_angle_atom_site_label_3
_geom_angle
C2 N1 C5 110.99(14)
C2 N1 C10 124.89(14)
C5 N1 C10 124.12(14)
N1 C2 C3 106.11(14)
O16 C2 N1 126.65(16)
O16 C2 C3 127.24(15)
C4 C3 C2 105.72(13)
N17 C3 C2 119.79(15)
N17 C3 C4 134.49(16)
C5 C4 C3 106.23(14)
C9 C4 C3 134.18(15)
C9 C4 C5 119.59(15)
C4 C5 N1 110.94(14)
C6 C5 N1 126.89(15)
C6 C5 C4 122.16(15)
C5 C6 H6 121.3
C5 C6 C7 117.32(15)
C7 C6 H6 121.3
C6 C7 H7 119.3
C8 C7 C6 121.45(16)
C8 C7 H7 119.3
C7 C8 H8 119.8
C9 C8 C7 120.48(16)
C9 C8 H8 119.8
C4 C9 H9 120.5
C8 C9 C4 118.98(16)
C8 C9 H9 120.5
C11 C10 N1 119.78(16)
C15 C10 N1 119.02(16)
C15 C10 C11 121.20(16)
C10 C11 H11 120.6
C10 C11 C12 118.78(17)
C12 C11 H11 120.6
C11 C12 H12 119.9
C13 C12 C11 120.18(17)
C13 C12 H12 119.9
C12 C13 H13 119.9
C14 C13 C12 120.27(16)
C14 C13 H13 119.9
C13 C14 H14 119.8
C13 C14 C15 120.35(17)
C15 C14 H14 119.8
C10 C15 C14 119.18(18)
C10 C15 H15 120.4
C14 C15 H15 120.4
C3 N17 C18 119.05(15)
C19 C18 N17 121.13(15)
C19 C18 C23 120.36(16)
C23 C18 N17 118.34(15)
C18 C19 H19 120.3
C18 C19 C20 119.43(17)
C20 C19 H19 120.3
C19 C20 H20 119.9
C21 C20 C19 120.30(17)
C21 C20 H20 119.9
C20 C21 H21 120.1
C22 C21 C20 119.90(17)
C22 C21 H21 120.1
C21 C22 H22 119.7
C21 C22 C23 120.60(17)
C23 C22 H22 119.7
C18 C23 H23 120.3
C22 C23 C18 119.39(16)
C22 C23 H23 120.3
C2A N1A C5A 110.48(13)
C2A N1A C10A 124.52(14)
C5A N1A C10A 124.97(13)
N1A C2A C3A 106.21(14)
O16A C2A N1A 126.77(16)
O16A C2A C3A 127.02(14)
C4A C3A C2A 105.87(13)
N17A C3A C2A 118.73(15)
N17A C3A C4A 135.34(16)
C5A C4A C3A 106.21(15)
C9A C4A C3A 134.43(16)
C9A C4A C5A 119.32(16)
C4A C5A N1A 111.18(14)
C6A C5A N1A 126.94(16)
C6A C5A C4A 121.88(16)
C5A C6A H6A 121.1
C5A C6A C7A 117.86(17)
C7A C6A H6A 121.1
C6A C7A H7A 119.4
C8A C7A C6A 121.21(17)
C8A C7A H7A 119.4
C7A C8A H8A 119.7
C7A C8A C9A 120.69(18)
C9A C8A H8A 119.7
C4A C9A H9A 120.5
C8A C9A C4A 119.04(17)
C8A C9A H9A 120.5
C11A C10A N1A 119.57(14)
C15A C10A N1A 119.36(15)
C15A C10A C11A 121.07(15)
C10A C11A H11A 120.5
C12A C11A C10A 118.94(15)
C12A C11A H11A 120.5
C11A C12A H12A 119.7
C11A C12A C13A 120.69(16)
C13A C12A H12A 119.7
C12A C13A H13A 120.1
C14A C13A C12A 119.73(16)
C14A C13A H13A 120.1
C13A C14A H14A 119.8
C13A C14A C15A 120.45(16)
C15A C14A H14A 119.8
C10A C15A H15A 120.4
C14A C15A C10A 119.11(16)
C14A C15A H15A 120.4
C3A N17A C18A 120.84(15)
C19A C18A N17A 118.53(17)
C23A C18A N17A 121.32(15)
C23A C18A C19A 119.93(17)
C18A C19A H19A 120.3
C20A C19A C18A 119.3(2)
C20A C19A H19A 120.3
C19A C20A H20A 119.4
C19A C20A C21A 121.17(18)
C21A C20A H20A 119.4
C20A C21A H21A 120.5
C22A C21A C20A 118.98(18)
C22A C21A H21A 120.5
C21A C22A H22A 119.7
C21A C22A C23A 120.6(2)
C23A C22A H22A 119.7
C18A C23A C22A 119.96(17)
C18A C23A H23A 120.0
C22A C23A H23A 120.0

loop_
_geom_bond_atom_site_label_1
_geom_bond_atom_site_label_2
_geom_bond_distance
N1 C2 1.369(2)
N1 C5 1.414(2)
N1 C10 1.438(2)
C2 C3 1.535(2)
C2 O16 1.215(2)
C3 C4 1.481(2)
C3 N17 1.266(2)
C4 C5 1.402(2)
C4 C9 1.389(2)
C5 C6 1.381(2)
C6 H6 0.9300
C6 C7 1.394(3)
C7 H7 0.9300
C7 C8 1.392(3)
C8 H8 0.9300
C8 C9 1.388(2)
C9 H9 0.9300
C10 C11 1.386(3)
C10 C15 1.383(2)
C11 H11 0.9300
C11 C12 1.393(3)
C12 H12 0.9300
C12 C13 1.382(3)
C13 H13 0.9300
C13 C14 1.376(3)
C14 H14 0.9300
C14 C15 1.385(3)
C15 H15 0.9300
N17 C18 1.431(2)
C18 C19 1.389(3)
C18 C23 1.390(2)
C19 H19 0.9300
C19 C20 1.390(3)
C20 H20 0.9300
C20 C21 1.383(3)
C21 H21 0.9300
C21 C22 1.380(3)
C22 H22 0.9300
C22 C23 1.385(2)
C23 H23 0.9300
N1A C2A 1.378(2)
N1A C5A 1.411(2)
N1A C10A 1.431(2)
C2A C3A 1.530(2)
C2A O16A 1.212(2)
C3A C4A 1.477(2)
C3A N17A 1.268(2)
C4A C5A 1.403(2)
C4A C9A 1.392(3)
C5A C6A 1.382(2)
C6A H6A 0.9300
C6A C7A 1.389(3)
C7A H7A 0.9300
C7A C8A 1.386(3)
C8A H8A 0.9300
C8A C9A 1.389(3)
C9A H9A 0.9300
C10A C11A 1.393(2)
C10A C15A 1.392(2)
C11A H11A 0.9300
C11A C12A 1.384(2)
C12A H12A 0.9300
C12A C13A 1.392(2)
C13A H13A 0.9300
C13A C14A 1.388(3)
C14A H14A 0.9300
C14A C15A 1.388(2)
C15A H15A 0.9300
N17A C18A 1.431(2)
C18A C19A 1.393(2)
C18A C23A 1.389(3)
C19A H19A 0.9300
C19A C20A 1.379(3)
C20A H20A 0.9300
C20A C21A 1.398(3)
C21A H21A 0.9300
C21A C22A 1.377(3)
C22A H22A 0.9300
C22A C23A 1.390(3)
C23A H23A 0.9300

loop_
_geom_torsion_atom_site_label_1
_geom_torsion_atom_site_label_2
_geom_torsion_atom_site_label_3
_geom_torsion_atom_site_label_4
_geom_torsion
N1 C2 C3 C4 -0.81(18)
N1 C2 C3 N17 178.72(15)
N1 C5 C6 C7 -179.74(17)
N1 C10 C11 C12 177.53(15)
N1 C10 C15 C14 -177.23(16)
C2 N1 C5 C4 0.3(2)
C2 N1 C5 C6 -179.08(17)
C2 N1 C10 C11 66.0(2)
C2 N1 C10 C15 -114.5(2)
C2 C3 C4 C5 0.99(18)
C2 C3 C4 C9 -178.95(18)
C2 C3 N17 C18 -175.66(15)
C3 C4 C5 N1 -0.84(19)
C3 C4 C5 C6 178.60(16)
C3 C4 C9 C8 -178.96(18)
C3 N17 C18 C19 -99.7(2)
C3 N17 C18 C23 85.0(2)
C4 C3 N17 C18 3.7(3)
C4 C5 C6 C7 0.9(3)
C5 N1 C2 C3 0.32(18)
C5 N1 C2 O16 -179.67(17)
C5 N1 C10 C11 -114.94(19)
C5 N1 C10 C15 64.6(2)
C5 C4 C9 C8 1.1(3)
C5 C6 C7 C8 -0.1(3)
C6 C7 C8 C9 -0.2(3)
C7 C8 C9 C4 -0.3(3)
C9 C4 C5 N1 179.11(15)
C9 C4 C5 C6 -1.4(3)
C10 N1 C2 C3 179.49(15)
C10 N1 C2 O16 -0.5(3)
C10 N1 C5 C4 -178.85(15)
C10 N1 C5 C6 1.7(3)
C10 C11 C12 C13 0.3(3)
C11 C10 C15 C14 2.3(3)
C11 C12 C13 C14 1.1(3)
C12 C13 C14 C15 -0.8(3)
C13 C14 C15 C10 -0.8(3)
C15 C10 C11 C12 -2.0(3)
O16 C2 C3 C4 179.18(17)
O16 C2 C3 N17 -1.3(3)
N17 C3 C4 C5 -178.43(19)
N17 C3 C4 C9 1.6(3)
N17 C18 C19 C20 -176.89(15)
N17 C18 C23 C22 176.52(14)
C18 C19 C20 C21 0.9(3)
C19 C18 C23 C22 1.2(2)
C19 C20 C21 C22 0.5(3)
C20 C21 C22 C23 -1.0(3)
C21 C22 C23 C18 0.2(2)
C23 C18 C19 C20 -1.7(3)
N1A C2A C3A C4A -0.09(16)
N1A C2A C3A N17A -177.75(14)
N1A C5A C6A C7A 179.00(17)
N1A C10A C11A C12A 179.93(14)
N1A C10A C15A C14A -179.15(15)
C2A N1A C5A C4A -2.06(19)
C2A N1A C5A C6A 178.53(17)
C2A N1A C10A C11A 58.9(2)
C2A N1A C10A C15A -120.61(17)
C2A C3A C4A C5A -1.08(17)
C2A C3A C4A C9A -178.60(19)
C2A C3A N17A C18A -175.53(14)
C3A C4A C5A N1A 1.91(18)
C3A C4A C5A C6A -178.65(15)
C3A C4A C9A C8A 178.56(19)
C3A N17A C18A C19A -121.41(18)
C3A N17A C18A C23A 64.0(2)
C4A C3A N17A C18A 7.7(3)
C4A C5A C6A C7A -0.4(3)
C5A N1A C2A C3A 1.26(17)
C5A N1A C2A O16A -179.15(15)
C5A N1A C10A C11A -123.51(17)
C5A N1A C10A C15A 57.0(2)
C5A C4A C9A C8A 1.3(3)
C5A C6A C7A C8A 0.8(3)
C6A C7A C8A C9A -0.1(3)
C7A C8A C9A C4A -0.9(3)
C9A C4A C5A N1A 179.88(15)
C9A C4A C5A C6A -0.7(3)
C10A N1A C2A C3A 179.14(14)
C10A N1A C2A O16A -1.3(3)
C10A N1A C5A C4A -179.93(14)
C10A N1A C5A C6A 0.7(3)
C10A C11A C12A C13A -0.6(2)
C11A C10A C15A C14A 1.3(2)
C11A C12A C13A C14A 0.9(3)
C12A C13A C14A C15A -0.1(3)
C13A C14A C15A C10A -1.0(3)
C15A C10A C11A C12A -0.5(2)
O16A C2A C3A C4A -179.68(15)
O16A C2A C3A N17A 2.7(2)
N17A C3A C4A C5A 176.00(18)
N17A C3A C4A C9A -1.5(3)
N17A C18A C19A C20A -175.86(16)
N17A C18A C23A C22A 175.93(16)
C18A C19A C20A C21A -0.1(3)
C19A C18A C23A C22A 1.4(3)
C19A C20A C21A C22A 1.2(3)
C20A C21A C22A C23A -0.9(3)
C21A C22A C23A C18A -0.3(3)
C23A C18A C19A C20A -1.2(3)
